data_4081619
loop_
_publ_author_name
'Patra, Malay'
'Hess, Jeannine'
'Konatschnig, Sandro'
'Spingler, Bernhard'
'Gasser, Gilles'

_publ_section_title
;
 Synthesis of Ferrocenyl and Ruthenocenyl Thioamide Derivatives Using a
 Single-Step Three-Component Reaction
;
_journal_issue 20
_journal_name_full Organometallics
_journal_page_first 6098
_journal_paper_doi 10.1021/om400715m
_journal_volume 32
_journal_year 2013
_chemical_formula_sum 'C15 H17 Fe N O S'
_chemical_formula_weight 315.21
_chemical_name_systematic
; 
 ? 
;
_space_group_IT_number 14
_symmetry_cell_setting monoclinic
_symmetry_space_group_name_Hall '-P 2ybc'
_symmetry_space_group_name_H-M 'P 1 21/c 1'
_atom_sites_solution_hydrogens geom
_atom_sites_solution_primary direct
_atom_sites_solution_secondary difmap
_audit_creation_method SHELXL-97
_cell_angle_alpha 90.00
_cell_angle_beta 95.487(4)
_cell_angle_gamma 90.00
_cell_formula_units_Z 4
_cell_length_a 9.6794(4)
_cell_length_b 7.9826(3)
_cell_length_c 17.2942(8)
_cell_measurement_reflns_used 6171
_cell_measurement_temperature 183(2)
_cell_measurement_theta_max 32.7862
_cell_measurement_theta_min 2.8070
_cell_volume 1330.14(10)
_computing_cell_refinement 'CrysAlis RED (Oxford, 2007)'
_computing_data_collection 'CrysAlis RED (Oxford, 2007)'
_computing_data_reduction 'CrysAlis RED (Oxford, 2007)'
_computing_molecular_graphics 'ORTEP-3 (Farrugia, 1997)'
_computing_publication_material 'SHELXL-97 (Sheldrick, 2008)'
_computing_structure_refinement 'SHELXL-97 (Sheldrick, 2008)'
_computing_structure_solution 'SIR-97 (Altomare, 1999)'
_diffrn_ambient_temperature 183(2)
_diffrn_detector_area_resol_mean 10.4498
_diffrn_measured_fraction_theta_full 0.999
_diffrn_measured_fraction_theta_max 0.926
_diffrn_measurement_device_type 'Xcalibur Ruby'
_diffrn_measurement_method '\o oscillation scan'
_diffrn_radiation_monochromator graphite
_diffrn_radiation_source 'Enhance (Mo) X-ray Source'
_diffrn_radiation_type MoK\a
_diffrn_radiation_wavelength 0.7107
_diffrn_reflns_av_R_equivalents 0.0366
_diffrn_reflns_av_sigmaI/netI 0.0350
_diffrn_reflns_limit_h_max 14
_diffrn_reflns_limit_h_min -14
_diffrn_reflns_limit_k_max 11
_diffrn_reflns_limit_k_min -12
_diffrn_reflns_limit_l_max 26
_diffrn_reflns_limit_l_min -25
_diffrn_reflns_number 15754
_diffrn_reflns_theta_full 30.44
_diffrn_reflns_theta_max 32.86
_diffrn_reflns_theta_min 2.81
_exptl_absorpt_coefficient_mu 1.280
_exptl_absorpt_correction_T_max 0.8827
_exptl_absorpt_correction_T_min 0.6781
_exptl_absorpt_correction_type multi-scan
_exptl_absorpt_process_details
;
CrysAlisPro, Agilent Technologies,
Version 1.171.36.20 (release 27-06-2012 CrysAlis171 .NET)
(compiled Jul 11 2012,15:38:31)
Empirical absorption correction using spherical harmonics,
 implemented in SCALE3 ABSPACK scaling algorithm.
;
_exptl_crystal_colour red
_exptl_crystal_density_diffrn 1.574
_exptl_crystal_density_method 'not measured'
_exptl_crystal_description prism
_exptl_crystal_F_000 656
_exptl_crystal_size_max 0.23
_exptl_crystal_size_mid 0.11
_exptl_crystal_size_min 0.10
_refine_diff_density_max 0.437
_refine_diff_density_min -0.606
_refine_diff_density_rms 0.067
_refine_ls_extinction_method none
_refine_ls_goodness_of_fit_ref 1.023
_refine_ls_hydrogen_treatment constr
_refine_ls_matrix_type full
_refine_ls_number_parameters 172
_refine_ls_number_reflns 4587
_refine_ls_number_restraints 0
_refine_ls_restrained_S_all 1.023
_refine_ls_R_factor_all 0.0429
_refine_ls_R_factor_gt 0.0332
_refine_ls_shift/su_max 0.001
_refine_ls_shift/su_mean 0.000
_refine_ls_structure_factor_coef Fsqd
_refine_ls_weighting_details 'calc w=1/[\s^2^(Fo^2^)+(0.0325P)^2^+0.5314P] where P=(Fo^2^+2Fc^2^)/3'
_refine_ls_weighting_scheme calc
_refine_ls_wR_factor_gt 0.0759
_refine_ls_wR_factor_ref 0.0818
_reflns_number_gt 3844
_reflns_number_total 4587
_reflns_threshold_expression >2sigma(I)
_cod_data_source_file om400715m_si_002.cif
_cod_data_source_block 3k
_cod_original_sg_symbol_H-M P21/c
_cod_database_code 4081619

loop_
_symmetry_equiv_pos_as_xyz
'x, y, z'
'-x, y+1/2, -z+1/2'
'-x, -y, -z'
'x, -y-1/2, z-1/2'

loop_
_atom_site_label
_atom_site_type_symbol
_atom_site_fract_x
_atom_site_fract_y
_atom_site_fract_z
_atom_site_U_iso_or_equiv
_atom_site_adp_type
_atom_site_occupancy
_atom_site_symmetry_multiplicity
_atom_site_calc_flag
_atom_site_refinement_flags
Fe1 Fe 0.17757(2) 0.53187(3) 0.375607(11) 0.01850(6) Uani 1 1 d .
C1 C 0.35603(14) 0.43414(17) 0.33911(8) 0.0174(2) Uani 1 1 d .
C2 C 0.25129(14) 0.30673(17) 0.34035(9) 0.0213(3) Uani 1 1 d .
H2A H 0.2134 0.2429 0.2970 0.026 Uiso 1 1 calc R
C3 C 0.21433(16) 0.29288(19) 0.41755(9) 0.0265(3) Uani 1 1 d .
H3A H 0.1483 0.2169 0.4349 0.032 Uiso 1 1 calc R
C4 C 0.29237(16) 0.4114(2) 0.46441(9) 0.0265(3) Uani 1 1 d .
H4A H 0.2870 0.4297 0.5183 0.032 Uiso 1 1 calc R
C5 C 0.37999(15) 0.49791(19) 0.41670(8) 0.0220(3) Uani 1 1 d .
H5A H 0.4439 0.5838 0.4334 0.026 Uiso 1 1 calc R
C6 C 0.11884(17) 0.73529(19) 0.30848(9) 0.0284(3) Uani 1 1 d .
H6A H 0.1668 0.7798 0.2677 0.034 Uiso 1 1 calc R
C7 C 0.01449(17) 0.6101(2) 0.30069(10) 0.0321(3) Uani 1 1 d .
H7A H -0.0198 0.5561 0.2538 0.039 Uiso 1 1 calc R
C8 C -0.02946(16) 0.5799(2) 0.37526(12) 0.0354(4) Uani 1 1 d .
H8A H -0.0986 0.5021 0.3871 0.042 Uiso 1 1 calc R
C9 C 0.04720(18) 0.6856(2) 0.42888(10) 0.0345(4) Uani 1 1 d .
H9A H 0.0388 0.6909 0.4831 0.041 Uiso 1 1 calc R
C10 C 0.13910(18) 0.7824(2) 0.38785(10) 0.0301(3) Uani 1 1 d .
H10A H 0.2028 0.8641 0.4096 0.036 Uiso 1 1 calc R
C11 C 0.44468(15) 0.47670(16) 0.27643(8) 0.0181(2) Uani 1 1 d .
C12 C 0.25007(17) 0.43840(19) 0.17301(9) 0.0259(3) Uani 1 1 d .
H12A H 0.1901 0.4472 0.2161 0.031 Uiso 1 1 calc R
H12B H 0.2436 0.3224 0.1528 0.031 Uiso 1 1 calc R
C13 C 0.1996(2) 0.5600(2) 0.10882(10) 0.0373(4) Uani 1 1 d .
H13A H 0.1048 0.5277 0.0874 0.045 Uiso 1 1 calc R
H13B H 0.1948 0.6740 0.1309 0.045 Uiso 1 1 calc R
C14 C 0.4234(2) 0.6130(2) 0.07879(9) 0.0369(4) Uani 1 1 d .
H14A H 0.4183 0.7252 0.1028 0.044 Uiso 1 1 calc R
H14B H 0.4844 0.6213 0.0361 0.044 Uiso 1 1 calc R
C15 C 0.4848(2) 0.4898(2) 0.13886(9) 0.0310(3) Uani 1 1 d .
H15A H 0.4950 0.3789 0.1144 0.037 Uiso 1 1 calc R
H15B H 0.5779 0.5284 0.1601 0.037 Uiso 1 1 calc R
N1 N 0.39395(14) 0.47494(15) 0.20207(7) 0.0224(2) Uani 1 1 d .
O1 O 0.28805(16) 0.56212(16) 0.04802(7) 0.0421(3) Uani 1 1 d .
S1 S 0.61297(4) 0.51845(5) 0.30440(2) 0.02541(9) Uani 1 1 d .

loop_
_atom_site_aniso_label
_atom_site_aniso_U_11
_atom_site_aniso_U_22
_atom_site_aniso_U_33
_atom_site_aniso_U_23
_atom_site_aniso_U_13
_atom_site_aniso_U_12
Fe1 0.01463(10) 0.02154(11) 0.01919(10) 0.00028(7) 0.00082(7) 0.00339(7)
C1 0.0143(5) 0.0206(6) 0.0173(6) 0.0011(5) 0.0014(5) 0.0026(5)
C2 0.0186(6) 0.0196(6) 0.0261(7) 0.0022(5) 0.0045(5) 0.0019(5)
C3 0.0239(7) 0.0262(7) 0.0307(8) 0.0089(6) 0.0092(6) 0.0047(6)
C4 0.0226(7) 0.0391(8) 0.0180(6) 0.0061(6) 0.0035(5) 0.0110(6)
C5 0.0171(6) 0.0307(7) 0.0177(6) 0.0000(5) -0.0010(5) 0.0043(5)
C6 0.0308(8) 0.0242(7) 0.0298(8) 0.0041(6) 0.0005(6) 0.0083(6)
C7 0.0262(8) 0.0310(8) 0.0365(8) -0.0033(7) -0.0106(7) 0.0092(6)
C8 0.0164(7) 0.0345(8) 0.0555(11) 0.0043(8) 0.0046(7) 0.0066(6)
C9 0.0316(9) 0.0405(9) 0.0327(8) -0.0006(7) 0.0092(7) 0.0176(7)
C10 0.0292(8) 0.0235(7) 0.0368(8) -0.0068(6) -0.0019(7) 0.0062(6)
C11 0.0194(6) 0.0160(5) 0.0191(6) 0.0007(5) 0.0026(5) 0.0012(5)
C12 0.0297(8) 0.0263(7) 0.0204(6) 0.0009(5) -0.0044(6) -0.0046(6)
C13 0.0469(11) 0.0348(9) 0.0273(8) 0.0051(7) -0.0106(7) -0.0006(8)
C14 0.0638(13) 0.0273(8) 0.0207(7) -0.0019(6) 0.0103(8) -0.0106(8)
C15 0.0405(10) 0.0339(8) 0.0201(7) -0.0018(6) 0.0102(7) -0.0054(7)
N1 0.0256(6) 0.0247(6) 0.0173(5) -0.0003(4) 0.0037(5) -0.0035(5)
O1 0.0691(10) 0.0374(7) 0.0183(5) 0.0041(5) -0.0035(6) -0.0088(6)
S1 0.01750(17) 0.03225(19) 0.02659(18) 0.00436(14) 0.00270(14) -0.00330(14)

loop_
_atom_type_symbol
_atom_type_description
_atom_type_scat_dispersion_real
_atom_type_scat_dispersion_imag
_atom_type_scat_source
C C 0.0033 0.0016 'International Tables Vol C Tables 4.2.6.8 and 6.1.1.4'
H H 0.0000 0.0000 'International Tables Vol C Tables 4.2.6.8 and 6.1.1.4'
N N 0.0061 0.0033 'International Tables Vol C Tables 4.2.6.8 and 6.1.1.4'
O O 0.0106 0.0060 'International Tables Vol C Tables 4.2.6.8 and 6.1.1.4'
S S 0.1246 0.1234 'International Tables Vol C Tables 4.2.6.8 and 6.1.1.4'
Fe Fe 0.3463 0.8444 'International Tables Vol C Tables 4.2.6.8 and 6.1.1.4'

loop_
_geom_angle_atom_site_label_1
_geom_angle_atom_site_label_2
_geom_angle_atom_site_label_3
_geom_angle
C5 Fe1 C8 159.68(7)
C5 Fe1 C9 122.53(7)
C8 Fe1 C9 40.44(8)
C5 Fe1 C7 157.12(7)
C8 Fe1 C7 40.62(7)
C9 Fe1 C7 68.22(7)
C5 Fe1 C6 120.63(7)
C8 Fe1 C6 68.24(7)
C9 Fe1 C6 68.21(7)
C7 Fe1 C6 40.61(7)
C5 Fe1 C4 40.63(6)
C8 Fe1 C4 123.58(7)
C9 Fe1 C4 104.97(7)
C7 Fe1 C4 161.95(7)
C6 Fe1 C4 154.21(7)
C5 Fe1 C2 68.67(6)
C8 Fe1 C2 122.31(7)
C9 Fe1 C2 155.46(7)
C7 Fe1 C2 110.47(6)
C6 Fe1 C2 127.86(6)
C4 Fe1 C2 68.37(6)
C5 Fe1 C10 105.78(7)
C8 Fe1 C10 68.19(7)
C9 Fe1 C10 40.59(7)
C7 Fe1 C10 68.28(7)
C6 Fe1 C10 40.55(6)
C4 Fe1 C10 118.17(7)
C2 Fe1 C10 163.59(6)
C5 Fe1 C1 41.06(5)
C8 Fe1 C1 158.06(7)
C9 Fe1 C1 160.61(7)
C7 Fe1 C1 122.98(6)
C6 Fe1 C1 108.92(6)
C4 Fe1 C1 68.85(5)
C2 Fe1 C1 41.08(5)
C10 Fe1 C1 124.77(6)
C5 Fe1 C3 68.04(6)
C8 Fe1 C3 108.17(7)
C9 Fe1 C3 119.41(7)
C7 Fe1 C3 127.14(7)
C6 Fe1 C3 164.72(7)
C4 Fe1 C3 40.33(7)
C2 Fe1 C3 40.42(6)
C10 Fe1 C3 153.46(7)
C1 Fe1 C3 68.50(5)
C5 C1 C2 106.77(12)
C5 C1 C11 123.31(13)
C2 C1 C11 129.08(12)
C5 C1 Fe1 69.03(8)
C2 C1 Fe1 69.41(7)
C11 C1 Fe1 134.49(10)
C3 C2 C1 108.11(13)
C3 C2 Fe1 70.24(8)
C1 C2 Fe1 69.51(8)
C3 C2 H2A 125.9
C1 C2 H2A 125.9
Fe1 C2 H2A 125.9
C4 C3 C2 108.52(13)
C4 C3 Fe1 69.37(9)
C2 C3 Fe1 69.34(8)
C4 C3 H3A 125.7
C2 C3 H3A 125.7
Fe1 C3 H3A 127.1
C3 C4 C5 107.96(13)
C3 C4 Fe1 70.30(9)
C5 C4 Fe1 69.30(8)
C3 C4 H4A 126.0
C5 C4 H4A 126.0
Fe1 C4 H4A 126.0
C4 C5 C1 108.63(13)
C4 C5 Fe1 70.07(8)
C1 C5 Fe1 69.91(8)
C4 C5 H5A 125.7
C1 C5 H5A 125.7
Fe1 C5 H5A 125.9
C7 C6 C10 108.06(15)
C7 C6 Fe1 69.58(9)
C10 C6 Fe1 69.88(9)
C7 C6 H6A 126.0
C10 C6 H6A 126.0
Fe1 C6 H6A 126.1
C8 C7 C6 107.85(15)
C8 C7 Fe1 69.61(9)
C6 C7 Fe1 69.81(9)
C8 C7 H7A 126.1
C6 C7 H7A 126.1
Fe1 C7 H7A 126.1
C9 C8 C7 108.18(15)
C9 C8 Fe1 69.86(9)
C7 C8 Fe1 69.77(9)
C9 C8 H8A 125.9
C7 C8 H8A 125.9
Fe1 C8 H8A 126.0
C8 C9 C10 108.21(15)
C8 C9 Fe1 69.70(9)
C10 C9 Fe1 69.98(9)
C8 C9 H9A 125.9
C10 C9 H9A 125.9
Fe1 C9 H9A 126.0
C6 C10 C9 107.71(15)
C6 C10 Fe1 69.57(9)
C9 C10 Fe1 69.43(9)
C6 C10 H10A 126.1
C9 C10 H10A 126.1
Fe1 C10 H10A 126.4
N1 C11 C1 121.13(13)
N1 C11 S1 122.37(11)
C1 C11 S1 116.45(10)
N1 C12 C13 110.64(13)
N1 C12 H12A 109.5
C13 C12 H12A 109.5
N1 C12 H12B 109.5
C13 C12 H12B 109.5
H12A C12 H12B 108.1
O1 C13 C12 112.00(15)
O1 C13 H13A 109.2
C12 C13 H13A 109.2
O1 C13 H13B 109.2
C12 C13 H13B 109.2
H13A C13 H13B 107.9
O1 C14 C15 110.96(14)
O1 C14 H14A 109.4
C15 C14 H14A 109.4
O1 C14 H14B 109.4
C15 C14 H14B 109.4
H14A C14 H14B 108.0
N1 C15 C14 109.89(15)
N1 C15 H15A 109.7
C14 C15 H15A 109.7
N1 C15 H15B 109.7
C14 C15 H15B 109.7
H15A C15 H15B 108.2
C11 N1 C12 125.75(12)
C11 N1 C15 121.67(14)
C12 N1 C15 112.16(13)
C13 O1 C14 108.98(13)

loop_
_geom_bond_atom_site_label_1
_geom_bond_atom_site_label_2
_geom_bond_distance
Fe1 C5 2.0374(15)
Fe1 C8 2.0397(16)
Fe1 C9 2.0418(15)
Fe1 C7 2.0418(16)
Fe1 C6 2.0449(15)
Fe1 C4 2.0475(15)
Fe1 C2 2.0479(14)
Fe1 C10 2.0491(15)
Fe1 C1 2.0493(13)
Fe1 C3 2.0598(15)
C1 C5 1.4331(19)
C1 C2 1.4376(19)
C1 C11 1.4848(18)
C2 C3 1.419(2)
C2 H2A 0.9500
C3 C4 1.416(2)
C3 H3A 0.9500
C4 C5 1.418(2)
C4 H4A 0.9500
C5 H5A 0.9500
C6 C7 1.418(2)
C6 C10 1.419(2)
C6 H6A 0.9500
C7 C8 1.417(3)
C7 H7A 0.9500
C8 C9 1.411(3)
C8 H8A 0.9500
C9 C10 1.419(3)
C9 H9A 0.9500
C10 H10A 0.9500
C11 N1 1.3321(18)
C11 S1 1.6875(15)
C12 N1 1.464(2)
C12 C13 1.520(2)
C12 H12A 0.9900
C12 H12B 0.9900
C13 O1 1.418(2)
C13 H13A 0.9900
C13 H13B 0.9900
C14 O1 1.426(2)
C14 C15 1.510(2)
C14 H14A 0.9900
C14 H14B 0.9900
C15 N1 1.4715(19)
C15 H15A 0.9900
C15 H15B 0.9900

loop_
_geom_torsion_atom_site_label_1
_geom_torsion_atom_site_label_2
_geom_torsion_atom_site_label_3
_geom_torsion_atom_site_label_4
_geom_torsion
C8 Fe1 C1 C5 -166.18(16)
C9 Fe1 C1 C5 37.3(2)
C7 Fe1 C1 C5 158.00(9)
C6 Fe1 C1 C5 115.25(9)
C4 Fe1 C1 C5 -37.37(9)
C2 Fe1 C1 C5 -118.30(12)
C10 Fe1 C1 C5 72.97(10)
C3 Fe1 C1 C5 -80.80(9)
C5 Fe1 C1 C2 118.30(12)
C8 Fe1 C1 C2 -47.9(2)
C9 Fe1 C1 C2 155.57(18)
C7 Fe1 C1 C2 -83.70(10)
C6 Fe1 C1 C2 -126.45(9)
C4 Fe1 C1 C2 80.93(9)
C10 Fe1 C1 C2 -168.73(9)
C3 Fe1 C1 C2 37.50(9)
C5 Fe1 C1 C11 -116.61(17)
C8 Fe1 C1 C11 77.2(2)
C9 Fe1 C1 C11 -79.3(2)
C7 Fe1 C1 C11 41.40(16)
C6 Fe1 C1 C11 -1.36(16)
C4 Fe1 C1 C11 -153.97(16)
C2 Fe1 C1 C11 125.10(17)
C10 Fe1 C1 C11 -43.64(17)
C3 Fe1 C1 C11 162.59(16)
C5 C1 C2 C3 -0.71(15)
C11 C1 C2 C3 168.88(13)
Fe1 C1 C2 C3 -59.88(10)
C5 C1 C2 Fe1 59.17(9)
C11 C1 C2 Fe1 -131.24(14)
C5 Fe1 C2 C3 80.75(10)
C8 Fe1 C2 C3 -80.02(11)
C9 Fe1 C2 C3 -41.6(2)
C7 Fe1 C2 C3 -123.75(10)
C6 Fe1 C2 C3 -166.34(10)
C4 Fe1 C2 C3 36.94(9)
C10 Fe1 C2 C3 153.7(2)
C1 Fe1 C2 C3 119.13(12)
C5 Fe1 C2 C1 -38.38(8)
C8 Fe1 C2 C1 160.86(9)
C9 Fe1 C2 C1 -160.70(15)
C7 Fe1 C2 C1 117.12(9)
C6 Fe1 C2 C1 74.53(11)
C4 Fe1 C2 C1 -82.19(9)
C10 Fe1 C2 C1 34.6(3)
C3 Fe1 C2 C1 -119.13(12)
C1 C2 C3 C4 0.98(16)
Fe1 C2 C3 C4 -58.43(10)
C1 C2 C3 Fe1 59.42(9)
C5 Fe1 C3 C4 37.87(8)
C8 Fe1 C3 C4 -120.86(10)
C9 Fe1 C3 C4 -78.13(11)
C7 Fe1 C3 C4 -161.96(9)
C6 Fe1 C3 C4 165.4(2)
C2 Fe1 C3 C4 120.31(12)
C10 Fe1 C3 C4 -43.45(18)
C1 Fe1 C3 C4 82.22(9)
C5 Fe1 C3 C2 -82.45(9)
C8 Fe1 C3 C2 118.82(10)
C9 Fe1 C3 C2 161.56(9)
C7 Fe1 C3 C2 77.73(11)
C6 Fe1 C3 C2 45.0(3)
C4 Fe1 C3 C2 -120.31(12)
C10 Fe1 C3 C2 -163.76(13)
C1 Fe1 C3 C2 -38.09(8)
C2 C3 C4 C5 -0.88(17)
Fe1 C3 C4 C5 -59.29(10)
C2 C3 C4 Fe1 58.42(10)
C5 Fe1 C4 C3 -119.04(12)
C8 Fe1 C4 C3 78.25(11)
C9 Fe1 C4 C3 118.06(10)
C7 Fe1 C4 C3 52.8(2)
C6 Fe1 C4 C3 -171.19(13)
C2 Fe1 C4 C3 -37.02(8)
C10 Fe1 C4 C3 159.60(9)
C1 Fe1 C4 C3 -81.29(9)
C8 Fe1 C4 C5 -162.71(9)
C9 Fe1 C4 C5 -122.90(10)
C7 Fe1 C4 C5 171.88(19)
C6 Fe1 C4 C5 -52.15(17)
C2 Fe1 C4 C5 82.02(9)
C10 Fe1 C4 C5 -81.36(10)
C1 Fe1 C4 C5 37.75(8)
C3 Fe1 C4 C5 119.04(12)
C3 C4 C5 C1 0.43(16)
Fe1 C4 C5 C1 -59.49(10)
C3 C4 C5 Fe1 59.92(10)
C2 C1 C5 C4 0.17(16)
C11 C1 C5 C4 -170.17(12)
Fe1 C1 C5 C4 59.58(10)
C2 C1 C5 Fe1 -59.41(9)
C11 C1 C5 Fe1 130.25(13)
C8 Fe1 C5 C4 45.5(2)
C9 Fe1 C5 C4 74.17(11)
C7 Fe1 C5 C4 -173.54(15)
C6 Fe1 C5 C4 156.47(9)
C2 Fe1 C5 C4 -81.23(10)
C10 Fe1 C5 C4 115.08(10)
C1 Fe1 C5 C4 -119.63(12)
C3 Fe1 C5 C4 -37.60(9)
C8 Fe1 C5 C1 165.10(18)
C9 Fe1 C5 C1 -166.20(9)
C7 Fe1 C5 C1 -53.91(19)
C6 Fe1 C5 C1 -83.91(10)
C4 Fe1 C5 C1 119.63(12)
C2 Fe1 C5 C1 38.40(8)
C10 Fe1 C5 C1 -125.29(9)
C3 Fe1 C5 C1 82.03(9)
C5 Fe1 C6 C7 162.62(9)
C8 Fe1 C6 C7 -37.81(10)
C9 Fe1 C6 C7 -81.50(11)
C4 Fe1 C6 C7 -160.68(13)
C2 Fe1 C6 C7 76.94(11)
C10 Fe1 C6 C7 -119.25(14)
C1 Fe1 C6 C7 118.96(10)
C3 Fe1 C6 C7 41.4(3)
C5 Fe1 C6 C10 -78.12(11)
C8 Fe1 C6 C10 81.45(11)
C9 Fe1 C6 C10 37.75(11)
C7 Fe1 C6 C10 119.25(14)
C4 Fe1 C6 C10 -41.43(18)
C2 Fe1 C6 C10 -163.81(9)
C1 Fe1 C6 C10 -121.78(10)
C3 Fe1 C6 C10 160.7(2)
C10 C6 C7 C8 -0.06(18)
Fe1 C6 C7 C8 59.45(11)
C10 C6 C7 Fe1 -59.51(11)
C5 Fe1 C7 C8 -160.38(15)
C9 Fe1 C7 C8 -37.53(11)
C6 Fe1 C7 C8 -119.01(14)
C4 Fe1 C7 C8 33.3(3)
C2 Fe1 C7 C8 116.17(10)
C10 Fe1 C7 C8 -81.38(11)
C1 Fe1 C7 C8 160.37(10)
C3 Fe1 C7 C8 73.61(12)
C5 Fe1 C7 C6 -41.4(2)
C8 Fe1 C7 C6 119.01(14)
C9 Fe1 C7 C6 81.49(11)
C4 Fe1 C7 C6 152.31(19)
C2 Fe1 C7 C6 -124.82(9)
C10 Fe1 C7 C6 37.63(10)
C1 Fe1 C7 C6 -80.62(11)
C3 Fe1 C7 C6 -167.37(9)
C6 C7 C8 C9 -0.05(18)
Fe1 C7 C8 C9 59.52(11)
C6 C7 C8 Fe1 -59.57(11)
C5 Fe1 C8 C9 38.6(2)
C7 Fe1 C8 C9 -119.30(15)
C6 Fe1 C8 C9 -81.50(11)
C4 Fe1 C8 C9 72.48(13)
C2 Fe1 C8 C9 156.53(10)
C10 Fe1 C8 C9 -37.67(11)
C1 Fe1 C8 C9 -168.25(15)
C3 Fe1 C8 C9 114.31(11)
C5 Fe1 C8 C7 157.92(17)
C9 Fe1 C8 C7 119.30(15)
C6 Fe1 C8 C7 37.80(10)
C4 Fe1 C8 C7 -168.22(10)
C2 Fe1 C8 C7 -84.17(11)
C10 Fe1 C8 C7 81.62(11)
C1 Fe1 C8 C7 -49.0(2)
C3 Fe1 C8 C7 -126.39(10)
C7 C8 C9 C10 0.15(19)
Fe1 C8 C9 C10 59.61(11)
C7 C8 C9 Fe1 -59.46(11)
C5 Fe1 C9 C8 -165.10(10)
C7 Fe1 C9 C8 37.69(11)
C6 Fe1 C9 C8 81.58(11)
C4 Fe1 C9 C8 -124.68(11)
C2 Fe1 C9 C8 -54.1(2)
C10 Fe1 C9 C8 119.29(15)
C1 Fe1 C9 C8 166.75(17)
C3 Fe1 C9 C8 -83.71(12)
C5 Fe1 C9 C10 75.60(12)
C8 Fe1 C9 C10 -119.29(15)
C7 Fe1 C9 C10 -81.60(11)
C6 Fe1 C9 C10 -37.71(10)
C4 Fe1 C9 C10 116.03(11)
C2 Fe1 C9 C10 -173.41(14)
C1 Fe1 C9 C10 47.5(2)
C3 Fe1 C9 C10 156.99(10)
C7 C6 C10 C9 0.15(18)
Fe1 C6 C10 C9 -59.17(11)
C7 C6 C10 Fe1 59.32(11)
C8 C9 C10 C6 -0.19(18)
Fe1 C9 C10 C6 59.25(11)
C8 C9 C10 Fe1 -59.44(11)
C5 Fe1 C10 C6 118.95(10)
C8 Fe1 C10 C6 -81.57(11)
C9 Fe1 C10 C6 -119.11(15)
C7 Fe1 C10 C6 -37.68(10)
C4 Fe1 C10 C6 160.94(9)
C2 Fe1 C10 C6 51.2(3)
C1 Fe1 C10 C6 78.21(11)
C3 Fe1 C10 C6 -168.74(13)
C5 Fe1 C10 C9 -121.94(11)
C8 Fe1 C10 C9 37.54(11)
C7 Fe1 C10 C9 81.43(12)
C6 Fe1 C10 C9 119.11(15)
C4 Fe1 C10 C9 -79.95(12)
C2 Fe1 C10 C9 170.3(2)
C1 Fe1 C10 C9 -162.68(10)
C3 Fe1 C10 C9 -49.63(19)
C5 C1 C11 N1 -152.66(13)
C2 C1 C11 N1 39.3(2)
Fe1 C1 C11 N1 -60.07(19)
C5 C1 C11 S1 29.94(17)
C2 C1 C11 S1 -138.11(13)
Fe1 C1 C11 S1 122.53(12)
N1 C12 C13 O1 54.67(18)
O1 C14 C15 N1 -58.38(18)
C1 C11 N1 C12 2.1(2)
S1 C11 N1 C12 179.36(11)
C1 C11 N1 C15 -169.92(13)
S1 C11 N1 C15 7.32(19)
C13 C12 N1 C11 137.03(15)
C13 C12 N1 C15 -50.28(17)
C14 C15 N1 C11 -134.70(15)
C14 C15 N1 C12 52.27(17)
C12 C13 O1 C14 -60.45(18)
C15 C14 O1 C13 62.41(17)
